data_4089277
loop_
_publ_author_name
'Majhi, Paresh Kumar'
'Ikeda, Hideaki'
'Sasamori, Takahiro'
'Tsurugi, Hayato'
'Mashima, Kazushi'
'Tokitoh, Norihiro'

_publ_section_title
;
 Inorganic-Salt-Free Reduction in Main-Group Chemistry: Synthesis of a
 Dibismuthene and a Distibene
;
_journal_issue 7
_journal_name_full Organometallics
_journal_page_first 1224
_journal_paper_doi 10.1021/acs.organomet.7b00147
_journal_volume 36
_journal_year 2017
_chemical_formula_moiety 'C24 H49 Bi Br2 Si4'
_chemical_formula_sum 'C24 H49 Bi Br2 Si4'
_chemical_formula_weight 818.79
_space_group_crystal_system monoclinic
_space_group_IT_number 14
_space_group_name_Hall '-P 2yn'
_space_group_name_H-M_alt 'P 1 21/n 1'
_atom_sites_solution_hydrogens geom
_atom_sites_solution_primary direct
_atom_sites_solution_secondary difmap
_audit_creation_method SHELXL-97
_cell_angle_alpha 90.00
_cell_angle_beta 107.8609(10)
_cell_angle_gamma 90.00
_cell_formula_units_Z 4
_cell_length_a 16.7304(5)
_cell_length_b 9.4485(2)
_cell_length_c 22.4685(7)
_cell_measurement_reflns_used 37106
_cell_measurement_temperature 173(2)
_cell_measurement_theta_max 25.0
_cell_measurement_theta_min 1.90
_cell_volume 3380.58(16)
_computing_cell_refinement HKL2000
_computing_data_collection CrystalClear
_computing_data_reduction HKL2000
_computing_molecular_graphics 'Yadokari-XG 2011 (Wakita Nemoto et al., 2011)'
_computing_publication_material 'Yadokari-XG 2011 (Wakita,Nemoto et al., 2011)'
_computing_structure_refinement 'SHELXL-97 (Sheldrick, 1997)'
_computing_structure_solution SIR2014
_diffrn_ambient_temperature 173(2)
_diffrn_detector_area_resol_mean 28.5714
_diffrn_measured_fraction_theta_full 0.998
_diffrn_measured_fraction_theta_max 0.998
_diffrn_measurement_device_type 'Rigaku Saturn'
_diffrn_measurement_method \w
_diffrn_radiation_monochromator graphite
_diffrn_radiation_source 'fine-focus sealed tube'
_diffrn_radiation_type MoK\a
_diffrn_radiation_wavelength 0.71075
_diffrn_reflns_av_R_equivalents 0.0806
_diffrn_reflns_av_sigmaI/netI 0.0588
_diffrn_reflns_limit_h_max 19
_diffrn_reflns_limit_h_min -19
_diffrn_reflns_limit_k_max 11
_diffrn_reflns_limit_k_min -11
_diffrn_reflns_limit_l_max 26
_diffrn_reflns_limit_l_min -26
_diffrn_reflns_number 37106
_diffrn_reflns_theta_full 25.00
_diffrn_reflns_theta_max 25.00
_diffrn_reflns_theta_min 1.90
_exptl_absorpt_coefficient_mu 7.732
_exptl_absorpt_correction_T_max 0.9267
_exptl_absorpt_correction_T_min 0.5119
_exptl_absorpt_correction_type multi-scan
_exptl_absorpt_process_details
;
 MULABS - Empirical Correction for Absorption Anisotropy.
 Blessing, R. H., Acta Cryst., A51, 33-38 (1995).
;
_exptl_crystal_colour yellow
_exptl_crystal_density_diffrn 1.609
_exptl_crystal_density_method 'not measured'
_exptl_crystal_description prism
_exptl_crystal_F_000 1608
_exptl_crystal_size_max 0.10
_exptl_crystal_size_mid 0.03
_exptl_crystal_size_min 0.01
_refine_diff_density_max 0.776
_refine_diff_density_min -0.622
_refine_diff_density_rms 0.106
_refine_ls_extinction_coef 0.0
_refine_ls_extinction_expression Fc^*^=kFc[1+0.001xFc^2^\l^3^/sin(2\q)]^-1/4^
_refine_ls_extinction_method SHELXL
_refine_ls_goodness_of_fit_ref 1.006
_refine_ls_hydrogen_treatment constr
_refine_ls_matrix_type full
_refine_ls_number_parameters 296
_refine_ls_number_reflns 5928
_refine_ls_number_restraints 0
_refine_ls_restrained_S_all 1.006
_refine_ls_R_factor_all 0.0712
_refine_ls_R_factor_gt 0.0366
_refine_ls_shift/su_max 0.001
_refine_ls_shift/su_mean 0.000
_refine_ls_structure_factor_coef Fsqd
_refine_ls_weighting_details 'calc w=1/[\s^2^(Fo^2^)+(0.0235P)^2^+1.0649P] where P=(Fo^2^+2Fc^2^)/3'
_refine_ls_weighting_scheme calc
_refine_ls_wR_factor_gt 0.0587
_refine_ls_wR_factor_ref 0.0665
_reflns_number_gt 4116
_reflns_number_total 5928
_reflns_threshold_expression >2sigma(I)
_cod_data_source_file om7b00147_si_002.cif
_cod_data_source_block compound2
_cod_original_sg_symbol_H-M 'P 21/n'
_cod_database_code 4089277

loop_
_symmetry_equiv_pos_as_xyz
'x, y, z'
'-x+1/2, y+1/2, -z+1/2'
'-x, -y, -z'
'x-1/2, -y-1/2, z-1/2'

loop_
_atom_site_label
_atom_site_type_symbol
_atom_site_fract_x
_atom_site_fract_y
_atom_site_fract_z
_atom_site_U_iso_or_equiv
_atom_site_adp_type
_atom_site_occupancy
_atom_site_symmetry_multiplicity
_atom_site_calc_flag
_atom_site_refinement_flags
Bi1 Bi 0.352599(14) 0.10661(3) 0.272603(11) 0.04771(9) Uani 1 1 d .
Br1 Br 0.43093(5) 0.23239(7) 0.37693(3) 0.0665(2) Uani 1 1 d .
Br2 Br 0.29178(4) -0.10286(8) 0.32201(3) 0.0633(2) Uani 1 1 d .
C1 C 0.4606(3) 0.0054(5) 0.2492(2) 0.0300(13) Uani 1 1 d .
C2 C 0.5202(3) -0.0886(5) 0.2875(2) 0.0298(12) Uani 1 1 d .
C3 C 0.5782(3) -0.1494(5) 0.2618(2) 0.0342(14) Uani 1 1 d .
H1 H 0.6168 -0.2167 0.2861 0.041 Uiso 1 1 calc R
C4 C 0.5822(3) -0.1164(6) 0.2025(2) 0.0363(13) Uani 1 1 d .
C5 C 0.5236(3) -0.0211(5) 0.1673(2) 0.0350(13) Uani 1 1 d .
H2 H 0.5248 0.0025 0.1265 0.042 Uiso 1 1 calc R
C6 C 0.4636(3) 0.0408(5) 0.1897(2) 0.0327(13) Uani 1 1 d .
C7 C 0.5279(3) -0.1282(5) 0.3538(2) 0.0324(13) Uani 1 1 d .
H3 H 0.4814 -0.0761 0.3636 0.039 Uiso 1 1 calc R
Si1 Si 0.50555(10) -0.32130(17) 0.36298(8) 0.0409(4) Uani 1 1 d .
C8 C 0.4258(4) -0.3857(6) 0.2909(3) 0.0635(19) Uani 1 1 d .
H4 H 0.4128 -0.4851 0.2963 0.095 Uiso 1 1 calc R
H5 H 0.4479 -0.3772 0.2554 0.095 Uiso 1 1 calc R
H6 H 0.3746 -0.3288 0.2829 0.095 Uiso 1 1 calc R
C9 C 0.4679(4) -0.3424(6) 0.4320(3) 0.0587(18) Uani 1 1 d .
H7 H 0.4211 -0.2772 0.4285 0.088 Uiso 1 1 calc R
H8 H 0.5138 -0.3212 0.4702 0.088 Uiso 1 1 calc R
H9 H 0.4489 -0.4400 0.4338 0.088 Uiso 1 1 calc R
C10 C 0.5984(4) -0.4392(6) 0.3757(3) 0.069(2) Uani 1 1 d .
H10 H 0.5811 -0.5379 0.3772 0.103 Uiso 1 1 calc R
H11 H 0.6407 -0.4145 0.4152 0.103 Uiso 1 1 calc R
H12 H 0.6223 -0.4273 0.3412 0.103 Uiso 1 1 calc R
Si2 Si 0.62806(10) -0.04924(17) 0.40814(8) 0.0442(4) Uani 1 1 d .
C11 C 0.6183(5) -0.0426(9) 0.4881(3) 0.101(3) Uani 1 1 d .
H13 H 0.6665 0.0084 0.5158 0.152 Uiso 1 1 calc R
H14 H 0.6171 -0.1392 0.5037 0.152 Uiso 1 1 calc R
H15 H 0.5663 0.0065 0.4870 0.152 Uiso 1 1 calc R
C12 C 0.7269(4) -0.1462(8) 0.4115(4) 0.119(4) Uani 1 1 d .
H16 H 0.7335 -0.1493 0.3697 0.179 Uiso 1 1 calc R
H17 H 0.7239 -0.2430 0.4264 0.179 Uiso 1 1 calc R
H18 H 0.7751 -0.0972 0.4402 0.179 Uiso 1 1 calc R
C13 C 0.6431(4) 0.1296(6) 0.3817(3) 0.067(2) Uani 1 1 d .
H19 H 0.5974 0.1910 0.3848 0.100 Uiso 1 1 calc R
H20 H 0.6431 0.1259 0.3381 0.100 Uiso 1 1 calc R
H21 H 0.6969 0.1675 0.4079 0.100 Uiso 1 1 calc R
C14 C 0.6467(3) -0.1841(6) 0.1754(3) 0.0412(14) Uani 1 1 d .
C15 C 0.7065(4) -0.2830(9) 0.2214(3) 0.095(3) Uani 1 1 d .
H22 H 0.6741 -0.3537 0.2362 0.142 Uiso 1 1 calc R
H23 H 0.7412 -0.2283 0.2571 0.142 Uiso 1 1 calc R
H24 H 0.7427 -0.3307 0.2007 0.142 Uiso 1 1 calc R
C16 C 0.6962(4) -0.0699(7) 0.1554(4) 0.081(2) Uani 1 1 d .
H25 H 0.7398 -0.1135 0.1405 0.122 Uiso 1 1 calc R
H26 H 0.7226 -0.0080 0.1910 0.122 Uiso 1 1 calc R
H27 H 0.6585 -0.0140 0.1216 0.122 Uiso 1 1 calc R
C17 C 0.6020(4) -0.2724(7) 0.1188(3) 0.077(2) Uani 1 1 d .
H28 H 0.5686 -0.3458 0.1310 0.115 Uiso 1 1 calc R
H29 H 0.6434 -0.3169 0.1021 0.115 Uiso 1 1 calc R
H30 H 0.5648 -0.2116 0.0868 0.115 Uiso 1 1 calc R
C18 C 0.4046(3) 0.1462(5) 0.1458(2) 0.0387(14) Uani 1 1 d .
H31 H 0.3703 0.1853 0.1715 0.046 Uiso 1 1 calc R
Si3 Si 0.46360(10) 0.30545(18) 0.13001(8) 0.0490(5) Uani 1 1 d .
C19 C 0.5472(4) 0.3448(7) 0.2042(3) 0.090(3) Uani 1 1 d .
H32 H 0.5864 0.2649 0.2151 0.136 Uiso 1 1 calc R
H33 H 0.5219 0.3598 0.2376 0.136 Uiso 1 1 calc R
H34 H 0.5776 0.4303 0.1990 0.136 Uiso 1 1 calc R
C20 C 0.5137(5) 0.2772(8) 0.0683(3) 0.088(2) Uani 1 1 d .
H35 H 0.5406 0.3651 0.0614 0.132 Uiso 1 1 calc R
H36 H 0.4710 0.2489 0.0295 0.132 Uiso 1 1 calc R
H37 H 0.5561 0.2024 0.0814 0.132 Uiso 1 1 calc R
C21 C 0.3915(4) 0.4585(7) 0.1070(4) 0.083(2) Uani 1 1 d .
H38 H 0.4228 0.5414 0.1002 0.124 Uiso 1 1 calc R
H39 H 0.3667 0.4790 0.1404 0.124 Uiso 1 1 calc R
H40 H 0.3467 0.4361 0.0684 0.124 Uiso 1 1 calc R
Si4 Si 0.32577(10) 0.0499(2) 0.08045(8) 0.0548(5) Uani 1 1 d .
C22 C 0.3746(4) -0.0547(8) 0.0309(3) 0.079(2) Uani 1 1 d .
H41 H 0.4025 -0.1380 0.0542 0.119 Uiso 1 1 calc R
H42 H 0.4161 0.0038 0.0195 0.119 Uiso 1 1 calc R
H43 H 0.3311 -0.0852 -0.0071 0.119 Uiso 1 1 calc R
C23 C 0.2529(4) 0.1802(8) 0.0295(3) 0.081(2) Uani 1 1 d .
H44 H 0.2043 0.1304 0.0017 0.121 Uiso 1 1 calc R
H45 H 0.2821 0.2314 0.0043 0.121 Uiso 1 1 calc R
H46 H 0.2339 0.2475 0.0555 0.121 Uiso 1 1 calc R
C24 C 0.2659(4) -0.0685(8) 0.1159(4) 0.101(3) Uani 1 1 d .
H47 H 0.2427 -0.0139 0.1439 0.151 Uiso 1 1 calc R
H48 H 0.3032 -0.1424 0.1399 0.151 Uiso 1 1 calc R
H49 H 0.2201 -0.1123 0.0830 0.151 Uiso 1 1 calc R

loop_
_atom_site_aniso_label
_atom_site_aniso_U_11
_atom_site_aniso_U_22
_atom_site_aniso_U_33
_atom_site_aniso_U_23
_atom_site_aniso_U_13
_atom_site_aniso_U_12
Bi1 0.04611(15) 0.05777(16) 0.04646(15) 0.01802(13) 0.02487(11) 0.02115(13)
Br1 0.0935(5) 0.0452(4) 0.0780(5) -0.0130(4) 0.0516(4) -0.0015(4)
Br2 0.0450(4) 0.0740(5) 0.0741(5) 0.0062(4) 0.0229(3) -0.0119(3)
C1 0.031(3) 0.032(3) 0.031(3) 0.001(2) 0.014(3) 0.004(2)
C2 0.028(3) 0.026(3) 0.035(3) -0.002(2) 0.010(2) -0.004(2)
C3 0.030(3) 0.032(3) 0.040(4) 0.007(2) 0.008(3) 0.008(2)
C4 0.034(3) 0.042(3) 0.034(3) -0.006(3) 0.012(3) 0.002(3)
C5 0.033(3) 0.043(3) 0.027(3) 0.006(3) 0.008(3) 0.001(3)
C6 0.034(3) 0.033(3) 0.032(3) 0.003(3) 0.010(3) 0.000(3)
C7 0.039(3) 0.031(3) 0.030(3) -0.001(2) 0.014(3) 0.002(2)
Si1 0.0444(10) 0.0344(9) 0.0440(10) 0.0052(8) 0.0136(8) 0.0000(8)
C8 0.076(5) 0.044(4) 0.064(5) -0.005(4) 0.013(4) -0.016(3)
C9 0.077(5) 0.050(4) 0.053(4) 0.007(3) 0.027(4) -0.010(3)
C10 0.075(5) 0.035(4) 0.105(6) 0.015(4) 0.041(4) 0.013(3)
Si2 0.0440(10) 0.0457(10) 0.0383(10) 0.0019(8) 0.0059(8) -0.0066(8)
C11 0.125(7) 0.142(8) 0.034(4) -0.006(5) 0.020(4) -0.083(6)
C12 0.049(4) 0.102(7) 0.161(9) -0.050(6) -0.034(5) 0.020(4)
C13 0.066(4) 0.067(5) 0.066(5) 0.004(4) 0.019(4) -0.028(4)
C14 0.038(3) 0.052(4) 0.037(4) 0.000(3) 0.016(3) 0.009(3)
C15 0.083(5) 0.139(8) 0.079(6) 0.032(5) 0.049(5) 0.063(5)
C16 0.077(5) 0.061(5) 0.137(7) -0.017(5) 0.080(5) -0.013(4)
C17 0.065(5) 0.080(5) 0.100(6) -0.036(5) 0.046(4) -0.003(4)
C18 0.041(3) 0.049(4) 0.031(3) 0.007(3) 0.019(3) 0.008(3)
Si3 0.0506(11) 0.0491(11) 0.0518(12) 0.0126(9) 0.0223(9) 0.0094(9)
C19 0.098(6) 0.060(5) 0.090(6) -0.005(4) -0.006(5) -0.022(4)
C20 0.105(6) 0.077(5) 0.107(7) 0.010(5) 0.073(5) -0.008(5)
C21 0.072(5) 0.065(5) 0.122(7) 0.043(5) 0.045(5) 0.022(4)
Si4 0.0393(10) 0.0757(13) 0.0429(11) 0.0012(9) 0.0030(9) 0.0026(9)
C22 0.061(4) 0.090(6) 0.071(5) -0.028(4) -0.003(4) 0.003(4)
C23 0.062(5) 0.119(6) 0.047(5) -0.008(4) -0.003(4) 0.023(4)
C24 0.085(5) 0.118(7) 0.081(6) -0.002(5) -0.001(5) -0.057(5)

loop_
_atom_type_symbol
_atom_type_description
_atom_type_scat_dispersion_real
_atom_type_scat_dispersion_imag
_atom_type_scat_source
C C 0.0033 0.0016 'International Tables Vol C Tables 4.2.6.8 and 6.1.1.4'
H H 0.0000 0.0000 'International Tables Vol C Tables 4.2.6.8 and 6.1.1.4'
Si Si 0.0817 0.0704 'International Tables Vol C Tables 4.2.6.8 and 6.1.1.4'
Br Br -0.2901 2.4595 'International Tables Vol C Tables 4.2.6.8 and 6.1.1.4'
Bi Bi -4.1077 10.2566 'International Tables Vol C Tables 4.2.6.8 and 6.1.1.4'

loop_
_geom_angle_atom_site_label_1
_geom_angle_atom_site_label_2
_geom_angle_atom_site_label_3
_geom_angle
C1 Bi1 Br1 100.76(13)
C1 Bi1 Br2 102.84(13)
Br1 Bi1 Br2 96.73(2)
C6 C1 C2 120.5(5)
C6 C1 Bi1 113.0(4)
C2 C1 Bi1 126.4(4)
C3 C2 C1 117.2(5)
C3 C2 C7 116.7(4)
C1 C2 C7 126.1(5)
C4 C3 C2 123.2(5)
C4 C3 H1 118.4
C2 C3 H1 118.4
C5 C4 C3 117.3(5)
C5 C4 C14 120.4(5)
C3 C4 C14 122.2(5)
C6 C5 C4 122.2(5)
C6 C5 H2 118.9
C4 C5 H2 118.9
C5 C6 C1 119.4(5)
C5 C6 C18 116.0(5)
C1 C6 C18 124.6(5)
C2 C7 Si1 112.9(3)
C2 C7 Si2 109.2(3)
Si1 C7 Si2 118.4(3)
C2 C7 H3 105.0
Si1 C7 H3 105.0
Si2 C7 H3 105.0
C9 Si1 C8 110.9(3)
C9 Si1 C10 106.8(3)
C8 Si1 C10 106.3(3)
C9 Si1 C7 108.9(3)
C8 Si1 C7 109.6(2)
C10 Si1 C7 114.3(3)
Si1 C8 H4 109.5
Si1 C8 H5 109.5
H4 C8 H5 109.5
Si1 C8 H6 109.5
H4 C8 H6 109.5
H5 C8 H6 109.5
Si1 C9 H7 109.5
Si1 C9 H8 109.5
H7 C9 H8 109.5
Si1 C9 H9 109.5
H7 C9 H9 109.5
H8 C9 H9 109.5
Si1 C10 H10 109.5
Si1 C10 H11 109.5
H10 C10 H11 109.5
Si1 C10 H12 109.5
H10 C10 H12 109.5
H11 C10 H12 109.5
C13 Si2 C11 110.2(3)
C13 Si2 C12 104.9(4)
C11 Si2 C12 108.4(4)
C13 Si2 C7 109.6(2)
C11 Si2 C7 108.3(3)
C12 Si2 C7 115.4(3)
Si2 C11 H13 109.5
Si2 C11 H14 109.5
H13 C11 H14 109.5
Si2 C11 H15 109.5
H13 C11 H15 109.5
H14 C11 H15 109.5
Si2 C12 H16 109.5
Si2 C12 H17 109.5
H16 C12 H17 109.5
Si2 C12 H18 109.5
H16 C12 H18 109.5
H17 C12 H18 109.5
Si2 C13 H19 109.5
Si2 C13 H20 109.5
H19 C13 H20 109.5
Si2 C13 H21 109.5
H19 C13 H21 109.5
H20 C13 H21 109.5
C16 C14 C17 108.5(5)
C16 C14 C15 109.6(5)
C17 C14 C15 106.6(5)
C16 C14 C4 109.7(5)
C17 C14 C4 109.7(4)
C15 C14 C4 112.6(5)
C14 C15 H22 109.5
C14 C15 H23 109.5
H22 C15 H23 109.5
C14 C15 H24 109.5
H22 C15 H24 109.5
H23 C15 H24 109.5
C14 C16 H25 109.5
C14 C16 H26 109.5
H25 C16 H26 109.5
C14 C16 H27 109.5
H25 C16 H27 109.5
H26 C16 H27 109.5
C14 C17 H28 109.5
C14 C17 H29 109.5
H28 C17 H29 109.5
C14 C17 H30 109.5
H28 C17 H30 109.5
H29 C17 H30 109.5
C6 C18 Si4 110.3(4)
C6 C18 Si3 111.6(3)
Si4 C18 Si3 121.3(3)
C6 C18 H31 103.8
Si4 C18 H31 103.8
Si3 C18 H31 103.8
C20 Si3 C21 108.1(3)
C20 Si3 C19 108.2(4)
C21 Si3 C19 110.0(3)
C20 Si3 C18 114.1(3)
C21 Si3 C18 109.9(3)
C19 Si3 C18 106.5(3)
Si3 C19 H32 109.5
Si3 C19 H33 109.5
H32 C19 H33 109.5
Si3 C19 H34 109.5
H32 C19 H34 109.5
H33 C19 H34 109.5
Si3 C20 H35 109.5
Si3 C20 H36 109.5
H35 C20 H36 109.5
Si3 C20 H37 109.5
H35 C20 H37 109.5
H36 C20 H37 109.5
Si3 C21 H38 109.5
Si3 C21 H39 109.5
H38 C21 H39 109.5
Si3 C21 H40 109.5
H38 C21 H40 109.5
H39 C21 H40 109.5
C24 Si4 C22 109.5(4)
C24 Si4 C23 109.2(3)
C22 Si4 C23 108.0(3)
C24 Si4 C18 107.5(3)
C22 Si4 C18 113.2(3)
C23 Si4 C18 109.3(3)
Si4 C22 H41 109.5
Si4 C22 H42 109.5
H41 C22 H42 109.5
Si4 C22 H43 109.5
H41 C22 H43 109.5
H42 C22 H43 109.5
Si4 C23 H44 109.5
Si4 C23 H45 109.5
H44 C23 H45 109.5
Si4 C23 H46 109.5
H44 C23 H46 109.5
H45 C23 H46 109.5
Si4 C24 H47 109.5
Si4 C24 H48 109.5
H47 C24 H48 109.5
Si4 C24 H49 109.5
H47 C24 H49 109.5
H48 C24 H49 109.5

loop_
_geom_bond_atom_site_label_1
_geom_bond_atom_site_label_2
_geom_bond_distance
Bi1 C1 2.244(5)
Bi1 Br1 2.5962(7)
Bi1 Br2 2.6226(7)
C1 C6 1.395(7)
C1 C2 1.414(6)
C2 C3 1.396(7)
C2 C7 1.503(7)
C3 C4 1.390(7)
C3 H1 0.9500
C4 C5 1.386(7)
C4 C14 1.532(7)
C5 C6 1.383(7)
C5 H2 0.9500
C6 C18 1.530(7)
C7 Si1 1.886(5)
C7 Si2 1.898(5)
C7 H3 1.0000
Si1 C9 1.855(6)
Si1 C8 1.857(6)
Si1 C10 1.861(6)
C8 H4 0.9800
C8 H5 0.9800
C8 H6 0.9800
C9 H7 0.9800
C9 H8 0.9800
C9 H9 0.9800
C10 H10 0.9800
C10 H11 0.9800
C10 H12 0.9800
Si2 C13 1.834(6)
Si2 C11 1.854(7)
Si2 C12 1.872(7)
C11 H13 0.9800
C11 H14 0.9800
C11 H15 0.9800
C12 H16 0.9800
C12 H17 0.9800
C12 H18 0.9800
C13 H19 0.9800
C13 H20 0.9800
C13 H21 0.9800
C14 C16 1.511(8)
C14 C17 1.513(8)
C14 C15 1.518(8)
C15 H22 0.9800
C15 H23 0.9800
C15 H24 0.9800
C16 H25 0.9800
C16 H26 0.9800
C16 H27 0.9800
C17 H28 0.9800
C17 H29 0.9800
C17 H30 0.9800
C18 Si4 1.881(5)
C18 Si3 1.891(5)
C18 H31 1.0000
Si3 C20 1.846(7)
Si3 C21 1.853(6)
Si3 C19 1.855(6)
C19 H32 0.9800
C19 H33 0.9800
C19 H34 0.9800
C20 H35 0.9800
C20 H36 0.9800
C20 H37 0.9800
C21 H38 0.9800
C21 H39 0.9800
C21 H40 0.9800
Si4 C24 1.838(7)
Si4 C22 1.855(7)
Si4 C23 1.860(6)
C22 H41 0.9800
C22 H42 0.9800
C22 H43 0.9800
C23 H44 0.9800
C23 H45 0.9800
C23 H46 0.9800
C24 H47 0.9800
C24 H48 0.9800
C24 H49 0.9800

loop_
_geom_torsion_atom_site_label_1
_geom_torsion_atom_site_label_2
_geom_torsion_atom_site_label_3
_geom_torsion_atom_site_label_4
_geom_torsion
Br1 Bi1 C1 C6 -125.6(3)
Br2 Bi1 C1 C6 134.8(3)
Br1 Bi1 C1 C2 56.2(4)
Br2 Bi1 C1 C2 -43.3(4)
C6 C1 C2 C3 -3.5(7)
Bi1 C1 C2 C3 174.5(3)
C6 C1 C2 C7 175.7(5)
Bi1 C1 C2 C7 -6.3(7)
C1 C2 C3 C4 3.3(7)
C7 C2 C3 C4 -176.0(5)
C2 C3 C4 C5 -1.8(8)
C2 C3 C4 C14 179.7(5)
C3 C4 C5 C6 0.6(8)
C14 C4 C5 C6 179.0(5)
C4 C5 C6 C1 -0.9(8)
C4 C5 C6 C18 178.7(5)
C2 C1 C6 C5 2.4(8)
Bi1 C1 C6 C5 -175.9(4)
C2 C1 C6 C18 -177.1(5)
Bi1 C1 C6 C18 4.6(6)
C3 C2 C7 Si1 -65.5(5)
C1 C2 C7 Si1 115.3(5)
C3 C2 C7 Si2 68.5(5)
C1 C2 C7 Si2 -110.7(5)
C2 C7 Si1 C9 -153.8(4)
Si2 C7 Si1 C9 76.8(4)
C2 C7 Si1 C8 -32.3(5)
Si2 C7 Si1 C8 -161.7(3)
C2 C7 Si1 C10 86.8(4)
Si2 C7 Si1 C10 -42.6(4)
C2 C7 Si2 C13 39.8(4)
Si1 C7 Si2 C13 170.9(3)
C2 C7 Si2 C11 160.0(4)
Si1 C7 Si2 C11 -68.9(4)
C2 C7 Si2 C12 -78.3(5)
Si1 C7 Si2 C12 52.8(5)
C5 C4 C14 C16 56.5(7)
C3 C4 C14 C16 -125.1(6)
C5 C4 C14 C17 -62.7(7)
C3 C4 C14 C17 115.7(6)
C5 C4 C14 C15 178.8(5)
C3 C4 C14 C15 -2.8(8)
C5 C6 C18 Si4 74.5(5)
C1 C6 C18 Si4 -106.0(5)
C5 C6 C18 Si3 -63.5(5)
C1 C6 C18 Si3 116.0(5)
C6 C18 Si3 C20 82.4(5)
Si4 C18 Si3 C20 -50.4(4)
C6 C18 Si3 C21 -156.0(4)
Si4 C18 Si3 C21 71.3(4)
C6 C18 Si3 C19 -36.9(5)
Si4 C18 Si3 C19 -169.6(4)
C6 C18 Si4 C24 59.7(5)
Si3 C18 Si4 C24 -167.0(4)
C6 C18 Si4 C22 -61.4(5)
Si3 C18 Si4 C22 71.9(4)
C6 C18 Si4 C23 178.1(4)
Si3 C18 Si4 C23 -48.6(4)
